data_4507423
loop_
_publ_author_name
'Nandurkar, Nitin S.'
'Kumar, N. N. Bhuvan'
'Mukhina, Olga A.'
'Kutateladze, Andrei G.'

_publ_section_title
;
 Photoassisted Access to Enantiopure Conformationally Locked
 Ribofuranosylamines Spiro-Linked to Oxazolidino-Diketopiperazines.
;
_journal_issue 1
_journal_name_full 'ACS Combinatorial Science'
_journal_page_first 73
_journal_paper_doi 10.1021/co3001296
_journal_volume 15
_journal_year 2013
_chemical_formula_moiety 'C22 H18 N2 O5'
_chemical_formula_sum 'C22 H18 N2 O5'
_chemical_formula_weight 390.38
_chemical_name_common 'Compound 7d'
_chemical_name_systematic
;syn-4-Hydroxy-12-phenyl-2,3-benzo-8,13-dioxa-1,11-diazatetracyclo
[7.7.01,9.0^5,9^.0^11,15^]hexadeca-2,6-diene-10,16-dione 
;
_space_group_IT_number 19
_symmetry_cell_setting orthorhombic
_symmetry_space_group_name_Hall 'P 2ac 2ab'
_symmetry_space_group_name_H-M 'P 21 21 21'
_atom_sites_solution_hydrogens geom
_atom_sites_solution_primary direct
_atom_sites_solution_secondary difmap
_audit_creation_method SHELXL-97
_cell_angle_alpha 90.00
_cell_angle_beta 90.00
_cell_angle_gamma 90.00
_cell_formula_units_Z 4
_cell_length_a 7.2733(2)
_cell_length_b 11.3442(4)
_cell_length_c 22.9140(7)
_cell_measurement_reflns_used 9911
_cell_measurement_temperature 296(2)
_cell_measurement_theta_max 23.51
_cell_measurement_theta_min 2.53
_cell_volume 1890.63(10)
_computing_cell_refinement 'Bruker SAINT'
_computing_data_collection 'Bruker APEX2'
_computing_data_reduction 'Bruker SAINT'
_computing_molecular_graphics 'Bruker SHELXTL'
_computing_publication_material 'Bruker SHELXTL'
_computing_structure_refinement 'SHELXL-97 (Sheldrick, 2008)'
_computing_structure_solution 'SHELXS-97 (Sheldrick, 2008)'
_diffrn_ambient_temperature 296(2)
_diffrn_detector_area_resol_mean 8.33
_diffrn_measured_fraction_theta_full 1.000
_diffrn_measured_fraction_theta_max 1.000
_diffrn_measurement_device_type 'Bruker D8 APEX II Diffractometer'
_diffrn_measurement_method '\f and \w scans'
_diffrn_radiation_monochromator graphite
_diffrn_radiation_source 'fine-focus sealed tube'
_diffrn_radiation_type MoK\a
_diffrn_radiation_wavelength 0.71073
_diffrn_reflns_av_R_equivalents 0.0680
_diffrn_reflns_av_sigmaI/netI 0.0230
_diffrn_reflns_limit_h_max 9
_diffrn_reflns_limit_h_min -9
_diffrn_reflns_limit_k_max 14
_diffrn_reflns_limit_k_min -14
_diffrn_reflns_limit_l_max 28
_diffrn_reflns_limit_l_min -28
_diffrn_reflns_number 104621
_diffrn_reflns_theta_full 26.37
_diffrn_reflns_theta_max 26.37
_diffrn_reflns_theta_min 1.78
_exptl_absorpt_coefficient_mu 0.099
_exptl_absorpt_correction_T_max 0.9889
_exptl_absorpt_correction_T_min 0.9734
_exptl_absorpt_correction_type multi-scan
_exptl_crystal_colour colourless
_exptl_crystal_density_diffrn 1.371
_exptl_crystal_density_method 'not measured'
_exptl_crystal_description PLATE
_exptl_crystal_F_000 816
_exptl_crystal_size_max 0.28
_exptl_crystal_size_mid 0.14
_exptl_crystal_size_min 0.11
_refine_diff_density_max 0.128
_refine_diff_density_min -0.168
_refine_diff_density_rms 0.033
_refine_ls_abs_structure_details 'Flack H D (1983), Acta Cryst. A39, 876-881'
_refine_ls_abs_structure_Flack -0.1(13)
_refine_ls_extinction_method none
_refine_ls_goodness_of_fit_ref 1.030
_refine_ls_hydrogen_treatment noref
_refine_ls_matrix_type full
_refine_ls_number_parameters 263
_refine_ls_number_reflns 3857
_refine_ls_number_restraints 0
_refine_ls_restrained_S_all 1.030
_refine_ls_R_factor_all 0.0637
_refine_ls_R_factor_gt 0.0449
_refine_ls_shift/su_max 0.000
_refine_ls_shift/su_mean 0.000
_refine_ls_structure_factor_coef Fsqd
_refine_ls_weighting_details 'calc w=1/[\s^2^(Fo^2^)+(0.0680P)^2^+0.2071P] where P=(Fo^2^+2Fc^2^)/3'
_refine_ls_weighting_scheme calc
_refine_ls_wR_factor_gt 0.1073
_refine_ls_wR_factor_ref 0.1173
_reflns_number_gt 3070
_reflns_number_total 3857
_reflns_threshold_expression >2sigma(I)
_cod_data_source_file co3001296_si_002.cif
_cod_data_source_block 7d
_cod_depositor_comments
;
The following automatic conversions were performed:

'_symmetry_cell_setting' value 'Orthorhombic' changed to
'orthorhombic' according to
/home/saulius/struct/CIF-dictionaries/cif_core.dic dictionary named
'cif_core.dic' version 2.4.2 from 2011-04-26.

Automatic conversion script
Id: cif_fix_values 1891 2012-01-12 08:04:46Z andrius 
;
_cod_original_sg_symbol_H-M 'P2(1)2(1)2(1) '
_cod_database_code 4507423

loop_
_symmetry_equiv_pos_as_xyz
'x, y, z'
'x+1/2, -y+1/2, -z'
'-x, y+1/2, -z+1/2'
'-x+1/2, -y, z+1/2'

loop_
_atom_site_label
_atom_site_type_symbol
_atom_site_fract_x
_atom_site_fract_y
_atom_site_fract_z
_atom_site_U_iso_or_equiv
_atom_site_adp_type
_atom_site_occupancy
_atom_site_symmetry_multiplicity
_atom_site_calc_flag
_atom_site_refinement_flags
O1 O 0.7844(2) 0.35066(15) -0.05223(8) 0.0626(4) Uani 1 1 d .
O2 O 0.6714(3) 0.33210(16) 0.13047(8) 0.0729(5) Uani 1 1 d .
O3 O 0.2111(2) 0.44419(12) -0.05241(7) 0.0483(4) Uani 1 1 d .
O4 O 0.4259(3) 0.81957(14) -0.07222(11) 0.0829(6) Uani 1 1 d .
H4 H 0.5161 0.8628 -0.0739 0.124 Uiso 1 1 calc R
O5 O 0.2086(2) 0.51337(16) 0.06908(7) 0.0675(5) Uani 1 1 d .
N1 N 0.5315(2) 0.46849(15) -0.05027(8) 0.0429(4) Uani 1 1 d .
N2 N 0.4716(3) 0.40910(14) 0.06509(8) 0.0462(4) Uani 1 1 d .
C1 C 0.6100(5) 0.6174(5) -0.21545(16) 0.1096(14) Uani 1 1 d .
H1 H 0.6263 0.6523 -0.2518 0.132 Uiso 1 1 calc R
C2 C 0.6325(5) 0.4970(5) -0.20977(14) 0.1009(12) Uani 1 1 d .
H2 H 0.6649 0.4516 -0.2420 0.121 Uiso 1 1 calc R
C3 C 0.6062(4) 0.4433(3) -0.15487(11) 0.0749(8) Uani 1 1 d .
H3 H 0.6185 0.3622 -0.1503 0.090 Uiso 1 1 calc R
C4 C 0.5619(3) 0.5144(2) -0.10836(10) 0.0520(6) Uani 1 1 d .
C5 C 0.3589(3) 0.50518(17) -0.02320(9) 0.0391(4) Uani 1 1 d .
C6 C 0.3395(3) 0.47460(18) 0.04140(9) 0.0459(5) Uani 1 1 d .
C7 C 0.4899(3) 0.3799(2) 0.12714(10) 0.0538(6) Uani 1 1 d .
H7 H 0.4006 0.3185 0.1373 0.065 Uiso 1 1 calc R
C8 C 0.4676(3) 0.4812(2) 0.16754(10) 0.0521(6) Uani 1 1 d .
C9 C 0.5669(4) 0.5839(2) 0.16058(11) 0.0600(6) Uani 1 1 d .
H9 H 0.6451 0.5917 0.1287 0.072 Uiso 1 1 calc R
C10 C 0.5524(5) 0.6748(3) 0.19986(13) 0.0807(9) Uani 1 1 d .
H10 H 0.6197 0.7436 0.1944 0.097 Uiso 1 1 calc R
C11 C 0.4383(6) 0.6636(4) 0.24712(15) 0.0914(11) Uani 1 1 d .
H11 H 0.4267 0.7257 0.2734 0.110 Uiso 1 1 calc R
C12 C 0.5646(4) 0.6857(4) -0.16911(15) 0.0880(10) Uani 1 1 d .
H12 H 0.5499 0.7666 -0.1740 0.106 Uiso 1 1 calc R
C13 C 0.5399(3) 0.6362(2) -0.11466(11) 0.0574(6) Uani 1 1 d .
C14 C 0.6493(3) 0.38730(17) -0.02693(10) 0.0447(5) Uani 1 1 d .
C15 C 0.6047(3) 0.34059(18) 0.03249(10) 0.0438(5) Uani 1 1 d .
H15 H 0.5579 0.2600 0.0284 0.053 Uiso 1 1 calc R
C16 C 0.7621(3) 0.3397(2) 0.07581(11) 0.0554(6) Uani 1 1 d .
H16A H 0.8418 0.2723 0.0696 0.066 Uiso 1 1 calc R
H16B H 0.8343 0.4113 0.0730 0.066 Uiso 1 1 calc R
C17 C 0.1004(3) 0.5284(2) -0.07792(10) 0.0530(6) Uani 1 1 d .
H17 H -0.0028 0.5092 -0.0999 0.064 Uiso 1 1 calc R
C18 C 0.1521(3) 0.63742(19) -0.06877(10) 0.0520(6) Uani 1 1 d .
H18 H 0.0914 0.7038 -0.0828 0.062 Uiso 1 1 calc R
C19 C 0.3222(3) 0.63958(17) -0.03257(10) 0.0457(5) Uani 1 1 d .
H19 H 0.2960 0.6770 0.0051 0.055 Uiso 1 1 calc R
C20 C 0.4834(3) 0.70201(19) -0.06181(12) 0.0564(6) Uani 1 1 d .
H20 H 0.5870 0.7035 -0.0345 0.068 Uiso 1 1 calc R
C21 C 0.3420(5) 0.5626(4) 0.25594(13) 0.0897(10) Uani 1 1 d .
H21 H 0.2680 0.5544 0.2888 0.108 Uiso 1 1 calc R
C22 C 0.3547(4) 0.4711(3) 0.21557(11) 0.0714(8) Uani 1 1 d .
H22 H 0.2864 0.4027 0.2211 0.086 Uiso 1 1 calc R

loop_
_atom_site_aniso_label
_atom_site_aniso_U_11
_atom_site_aniso_U_22
_atom_site_aniso_U_33
_atom_site_aniso_U_23
_atom_site_aniso_U_13
_atom_site_aniso_U_12
O1 0.0406(8) 0.0637(10) 0.0834(11) -0.0005(9) 0.0134(8) 0.0133(8)
O2 0.0776(13) 0.0758(11) 0.0653(10) 0.0071(9) -0.0067(9) 0.0363(10)
O3 0.0380(8) 0.0388(7) 0.0681(10) -0.0025(7) -0.0045(7) -0.0033(6)
O4 0.0674(12) 0.0424(9) 0.1388(17) 0.0247(11) -0.0323(13) -0.0152(8)
O5 0.0615(10) 0.0823(11) 0.0586(10) 0.0128(9) 0.0127(8) 0.0350(10)
N1 0.0366(9) 0.0419(9) 0.0502(10) -0.0020(8) 0.0031(7) 0.0024(7)
N2 0.0447(10) 0.0435(10) 0.0505(11) 0.0047(8) 0.0062(8) 0.0071(8)
C1 0.074(2) 0.180(5) 0.075(2) 0.039(3) 0.0136(18) -0.006(3)
C2 0.067(2) 0.175(4) 0.0603(18) -0.010(2) 0.0132(15) 0.011(2)
C3 0.0528(15) 0.111(2) 0.0612(16) -0.0098(16) 0.0043(13) 0.0142(16)
C4 0.0333(11) 0.0720(16) 0.0507(13) 0.0002(12) 0.0026(9) -0.0013(11)
C5 0.0334(10) 0.0334(10) 0.0506(11) -0.0037(9) 0.0005(9) 0.0017(8)
C6 0.0376(11) 0.0438(11) 0.0562(13) 0.0039(10) 0.0017(9) 0.0077(10)
C7 0.0552(14) 0.0483(12) 0.0580(14) 0.0106(11) 0.0000(11) 0.0063(11)
C8 0.0528(14) 0.0526(13) 0.0510(13) 0.0096(11) -0.0005(10) 0.0088(11)
C9 0.0745(17) 0.0542(14) 0.0514(13) 0.0019(12) 0.0034(12) 0.0007(12)
C10 0.106(3) 0.0649(18) 0.0711(18) -0.0083(15) -0.0146(18) 0.0028(17)
C11 0.102(3) 0.101(3) 0.071(2) -0.0290(19) -0.0166(19) 0.032(2)
C12 0.0599(19) 0.118(3) 0.086(2) 0.039(2) 0.0035(16) -0.0192(18)
C13 0.0376(12) 0.0716(16) 0.0630(15) 0.0207(13) -0.0007(10) -0.0156(12)
C14 0.0339(11) 0.0342(10) 0.0660(13) -0.0034(10) -0.0020(10) -0.0016(9)
C15 0.0350(10) 0.0319(10) 0.0644(13) -0.0007(10) -0.0002(9) 0.0038(8)
C16 0.0474(13) 0.0472(12) 0.0715(15) 0.0007(12) -0.0068(11) 0.0096(10)
C17 0.0359(11) 0.0634(15) 0.0597(13) 0.0089(12) -0.0046(10) -0.0035(10)
C18 0.0415(12) 0.0456(12) 0.0689(14) 0.0156(12) 0.0002(11) 0.0045(10)
C19 0.0487(12) 0.0340(10) 0.0545(12) -0.0028(10) -0.0019(10) 0.0026(9)
C20 0.0522(13) 0.0405(11) 0.0766(16) 0.0128(12) -0.0181(13) -0.0107(10)
C21 0.077(2) 0.133(3) 0.0587(17) -0.0100(19) 0.0135(15) 0.019(2)
C22 0.0638(17) 0.0858(19) 0.0647(16) 0.0084(14) 0.0110(13) 0.0022(15)

loop_
_atom_type_symbol
_atom_type_description
_atom_type_scat_dispersion_real
_atom_type_scat_dispersion_imag
_atom_type_scat_source
C C 0.0033 0.0016 'International Tables Vol C Tables 4.2.6.8 and 6.1.1.4'
H H 0.0000 0.0000 'International Tables Vol C Tables 4.2.6.8 and 6.1.1.4'
N N 0.0061 0.0033 'International Tables Vol C Tables 4.2.6.8 and 6.1.1.4'
O O 0.0106 0.0060 'International Tables Vol C Tables 4.2.6.8 and 6.1.1.4'

loop_
_geom_angle_atom_site_label_1
_geom_angle_atom_site_label_2
_geom_angle_atom_site_label_3
_geom_angle
C16 O2 C7 111.06(17)
C17 O3 C5 107.40(15)
C20 O4 H4 109.5
C14 N1 C4 120.46(18)
C14 N1 C5 124.35(17)
C4 N1 C5 114.81(17)
C6 N2 C15 124.88(18)
C6 N2 C7 125.97(18)
C15 N2 C7 108.56(17)
C12 C1 C2 121.3(3)
C12 C1 H1 119.3
C2 C1 H1 119.3
C1 C2 C3 119.7(3)
C1 C2 H2 120.2
C3 C2 H2 120.2
C4 C3 C2 118.0(3)
C4 C3 H3 121.0
C2 C3 H3 121.0
C3 C4 C13 121.8(2)
C3 C4 N1 122.6(2)
C13 C4 N1 115.7(2)
O3 C5 N1 107.85(15)
O3 C5 C6 105.78(16)
N1 C5 C6 115.24(17)
O3 C5 C19 106.09(16)
N1 C5 C19 111.48(16)
C6 C5 C19 109.82(16)
O5 C6 N2 123.4(2)
O5 C6 C5 119.47(18)
N2 C6 C5 117.10(18)
O2 C7 N2 102.78(19)
O2 C7 C8 111.2(2)
N2 C7 C8 114.84(18)
O2 C7 H7 109.3
N2 C7 H7 109.3
C8 C7 H7 109.3
C22 C8 C9 118.3(2)
C22 C8 C7 119.9(2)
C9 C8 C7 121.6(2)
C10 C9 C8 121.2(3)
C10 C9 H9 119.4
C8 C9 H9 119.4
C11 C10 C9 119.7(3)
C11 C10 H10 120.1
C9 C10 H10 120.1
C21 C11 C10 120.5(3)
C21 C11 H11 119.8
C10 C11 H11 119.8
C1 C12 C13 120.5(3)
C1 C12 H12 119.8
C13 C12 H12 119.8
C12 C13 C4 118.7(3)
C12 C13 C20 124.8(3)
C4 C13 C20 116.5(2)
O1 C14 N1 123.4(2)
O1 C14 C15 119.2(2)
N1 C14 C15 117.31(19)
N2 C15 C14 115.09(17)
N2 C15 C16 99.83(17)
C14 C15 C16 115.76(19)
N2 C15 H15 108.6
C14 C15 H15 108.6
C16 C15 H15 108.6
O2 C16 C15 103.16(18)
O2 C16 H16A 111.1
C15 C16 H16A 111.1
O2 C16 H16B 111.1
C15 C16 H16B 111.1
H16A C16 H16B 109.1
C18 C17 O3 114.8(2)
C18 C17 H17 122.6
O3 C17 H17 122.6
C17 C18 C19 110.05(19)
C17 C18 H18 125.0
C19 C18 H18 125.0
C18 C19 C20 113.67(18)
C18 C19 C5 101.66(16)
C20 C19 C5 112.49(17)
C18 C19 H19 109.6
C20 C19 H19 109.6
C5 C19 H19 109.6
O4 C20 C13 114.7(2)
O4 C20 C19 106.5(2)
C13 C20 C19 109.79(18)
O4 C20 H20 108.6
C13 C20 H20 108.6
C19 C20 H20 108.6
C11 C21 C22 119.7(3)
C11 C21 H21 120.1
C22 C21 H21 120.1
C8 C22 C21 120.5(3)
C8 C22 H22 119.7
C21 C22 H22 119.7

loop_
_geom_bond_atom_site_label_1
_geom_bond_atom_site_label_2
_geom_bond_distance
O1 C14 1.214(3)
O2 C16 1.418(3)
O2 C7 1.430(3)
O3 C17 1.379(3)
O3 C5 1.443(2)
O4 C20 1.418(3)
O4 H4 0.8200
O5 C6 1.225(3)
N1 C14 1.367(3)
N1 C4 1.446(3)
N1 C5 1.461(3)
N2 C6 1.331(3)
N2 C15 1.449(3)
N2 C7 1.466(3)
C1 C12 1.356(6)
C1 C2 1.382(6)
C1 H1 0.9300
C2 C3 1.411(5)
C2 H2 0.9300
C3 C4 1.375(4)
C3 H3 0.9300
C4 C13 1.399(4)
C5 C6 1.527(3)
C5 C19 1.563(3)
C7 C8 1.485(3)
C7 H7 0.9800
C8 C22 1.378(4)
C8 C9 1.380(3)
C9 C10 1.373(4)
C9 H9 0.9300
C10 C11 1.370(5)
C10 H10 0.9300
C11 C21 1.359(5)
C11 H11 0.9300
C12 C13 1.380(4)
C12 H12 0.9300
C13 C20 1.481(4)
C14 C15 1.497(3)
C15 C16 1.515(3)
C15 H15 0.9800
C16 H16A 0.9700
C16 H16B 0.9700
C17 C18 1.309(3)
C17 H17 0.9300
C18 C19 1.490(3)
C18 H18 0.9300
C19 C20 1.525(3)
C19 H19 0.9800
C20 H20 0.9800
C21 C22 1.393(4)
C21 H21 0.9300
C22 H22 0.9300
